data_7239913
loop_
_publ_author_name
'Wang, Xue-Ting'
'Wei, Wei'
'Zhang, Kai'
'Du, Shao-Wu'

_publ_section_title
;
 A stable LnMOF as a highly efficient and selective luminescent sensor for
 detecting malachite green in water and real samples
;
_journal_issue 11
_journal_name_full 'RSC Advances'
_journal_page_first 6129
_journal_page_last 6134
_journal_paper_doi 10.1039/C9RA10870J
_journal_volume 10
_journal_year 2020
_chemical_formula_moiety '0.25(C64 H32 O40 Tb4), H2 O, 0.5(H6 O2)'
_chemical_formula_sum 'C16 H13 O12 Tb'
_chemical_formula_weight 556.19
_space_group_crystal_system orthorhombic
_space_group_IT_number 52
_space_group_name_Hall '-P 2a 2bc'
_space_group_name_H-M_alt 'P n n a'
_atom_sites_solution_hydrogens mixed
_audit_creation_date 2020-01-12
_audit_creation_method
;
Olex2 1.2
(compiled 2018.05.29 svn.r3508 for OlexSys, GUI svn.r5506)
;
_audit_update_record
;
2020-01-13 deposited with the CCDC.	2020-01-30 downloaded from the CCDC.
;
_cell_angle_alpha 90
_cell_angle_beta 90
_cell_angle_gamma 90
_cell_formula_units_Z 4
_cell_length_a 9.1988(18)
_cell_length_b 13.161(3)
_cell_length_c 14.406(3)
_cell_measurement_reflns_used 7008
_cell_measurement_temperature 293(2)
_cell_measurement_theta_max 33.1601
_cell_measurement_theta_min 2.0960
_cell_volume 1744.1(6)
_computing_cell_refinement 'Bruker XSCANS'
_computing_data_collection 'Bruker XSCANS'
_computing_data_reduction 'Bruker SHELXTL'
_computing_molecular_graphics 'Bruker SHELXTL'
_computing_publication_material 'Bruker SHELXTL'
_computing_structure_refinement 'Bruker SHELXTL'
_computing_structure_solution 'Bruker SHELXTL'
_diffrn_ambient_temperature 293(2)
_diffrn_measured_fraction_theta_full 0.992
_diffrn_measured_fraction_theta_max 0.956
_diffrn_measurement_device_type
;
Saturn724+ (2x2 bin mode)
;
_diffrn_measurement_method CCD_Profile_fitting
_diffrn_radiation_monochromator graphite
_diffrn_radiation_type 'Mo K\a'
_diffrn_radiation_wavelength 0.71073
_diffrn_reflns_av_R_equivalents 0.0440
_diffrn_reflns_av_unetI/netI 0.0255
_diffrn_reflns_Laue_measured_fraction_full 0.992
_diffrn_reflns_Laue_measured_fraction_max 0.956
_diffrn_reflns_limit_h_max 14
_diffrn_reflns_limit_h_min -13
_diffrn_reflns_limit_k_max 20
_diffrn_reflns_limit_k_min -19
_diffrn_reflns_limit_l_max 22
_diffrn_reflns_limit_l_min -21
_diffrn_reflns_number 17928
_diffrn_reflns_point_group_measured_fraction_full 0.992
_diffrn_reflns_point_group_measured_fraction_max 0.956
_diffrn_reflns_theta_full 25.242
_diffrn_reflns_theta_max 33.105
_diffrn_reflns_theta_min 3.912
_exptl_absorpt_coefficient_mu 4.124
_exptl_absorpt_correction_T_max 0.690
_exptl_absorpt_correction_T_min 0.591
_exptl_absorpt_correction_type multi-scan
_exptl_absorpt_process_details SADABS
_exptl_crystal_colour yellow
_exptl_crystal_density_diffrn 2.118
_exptl_crystal_description block
_exptl_crystal_F_000 1080
_exptl_crystal_size_max 0.13
_exptl_crystal_size_mid 0.11
_exptl_crystal_size_min 0.09
_refine_diff_density_max 1.584
_refine_diff_density_min -1.443
_refine_diff_density_rms 0.136
_refine_ls_extinction_method none
_refine_ls_goodness_of_fit_ref 1.106
_refine_ls_hydrogen_treatment mixed
_refine_ls_matrix_type full
_refine_ls_number_parameters 141
_refine_ls_number_reflns 3172
_refine_ls_number_restraints 2
_refine_ls_restrained_S_all 1.106
_refine_ls_R_factor_all 0.0299
_refine_ls_R_factor_gt 0.0293
_refine_ls_shift/su_max 0.003
_refine_ls_shift/su_mean 0.000
_refine_ls_structure_factor_coef Fsqd
_refine_ls_weighting_details 'w=1/[\s^2^(Fo^2^)+(0.0304P)^2^+3.2718P] where P=(Fo^2^+2Fc^2^)/3'
_refine_ls_weighting_scheme calc
_refine_ls_wR_factor_gt 0.0730
_refine_ls_wR_factor_ref 0.0736
_reflns_Friedel_coverage 0.000
_reflns_number_gt 3093
_reflns_number_total 3317
_reflns_threshold_expression 'I > 2\s(I)'
_cod_data_source_file c9ra10870j2.cif
_cod_data_source_block du_CCDC2
_cod_depositor_comments
;
The following automatic conversions were performed:

data item '_exptl_absorpt_correction_type' value 'Multi-scan' was
changed to 'multi-scan' in accordance with the
/home/data/users/saulius/crontab/automatic-downloads/rss-feeds/RSC/lib/dictionaries/cif_core.dic
dictionary named 'cif_core.dic' version 2.4.2 last updated on
2011-04-26.

Automatic conversion script
Id: cif_fix_values 7556 2019-12-06 15:28:31Z antanas 

 Adding full bibliography for 7239911--7239913.cif.
;
_cod_database_code 7239913
_shelx_shelxl_version_number 2017/1
_shelx_space_group_comment
;
The symmetry employed for this shelxl refinement is uniquely defined
by the following loop, which should always be used as a source of
symmetry information in preference to the above space-group names.
They are only intended as comments.
;
_olex2_refinement_description
;
1. Fixed Uiso
 At 1.2 times of:
  All C(H) groups
 At 1.5 times of:
  All O(H) groups, All O(H,H,H,H) groups
2. Restrained distances
 O6-H6
 0.85 with sigma of 0.01
 H6-H6_$1
 1.39 with sigma of 0.01
3. Others
 Fixed Sof: O8(0.5) H8A(0.5) H8B(0.5) H8C(0.5)
4.a Riding coordinates:
 O7(H7A), O8(H8A,H8B,H8C)
4.b Aromatic/amide H refined with riding coordinates:
 C3(H3), C5(H5), C7(H7)
;
_olex2_submission_special_instructions 'No special instructions were received'

loop_
_space_group_symop_operation_xyz
'x, y, z'
'-x+1/2, -y, z'
'-x+1/2, y+1/2, -z+1/2'
'x, -y+1/2, -z+1/2'
'-x, -y, -z'
'x-1/2, y, -z'
'x-1/2, -y-1/2, z-1/2'
'-x, y-1/2, z-1/2'

loop_
_atom_site_label
_atom_site_type_symbol
_atom_site_fract_x
_atom_site_fract_y
_atom_site_fract_z
_atom_site_U_iso_or_equiv
_atom_site_adp_type
_atom_site_occupancy
_atom_site_site_symmetry_order
_atom_site_calc_flag
_atom_site_refinement_flags_posn
_atom_site_refinement_flags_adp
_atom_site_refinement_flags_occupancy
Tb1 Tb 0.250000 0.000000 0.59552(2) 0.01575(6) Uani 1 2 d S T P
O1 O 0.6997(2) 0.39098(13) 0.23025(12) 0.0245(3) Uani 1 1 d . . .
O2 O 0.5303(3) 0.50695(14) 0.20696(16) 0.0334(5) Uani 1 1 d . . .
O3 O 0.3938(2) 0.14073(13) 0.55882(13) 0.0282(4) Uani 1 1 d . . .
O4 O 0.5699(2) 0.11119(15) 0.45741(16) 0.0371(5) Uani 1 1 d . . .
O5 O 0.250000 0.500000 0.5135(2) 0.0277(6) Uani 1 2 d S T P
O6 O 0.250000 0.000000 0.4163(3) 0.0518(12) Uani 1 2 d DS T P
O7 O -0.0737(4) 0.250000 0.250000 0.0607(10) Uani 1 2 d S T P
H7A H -0.128027 0.301540 0.243090 0.091 Uiso 1 1 d R . .
C1 C 0.5824(3) 0.43512(17) 0.25399(16) 0.0238(4) Uani 1 1 d . . .
C2 C 0.5060(2) 0.40057(16) 0.34020(15) 0.0204(4) Uani 1 1 d . . .
C3 C 0.5314(2) 0.30384(16) 0.37640(15) 0.0207(4) Uani 1 1 d . . .
H3 H 0.597097 0.260333 0.347635 0.025 Uiso 1 1 calc R . .
C4 C 0.4574(2) 0.27293(15) 0.45607(15) 0.0186(4) Uani 1 1 d . . .
C5 C 0.3616(2) 0.33932(16) 0.49998(16) 0.0221(4) Uani 1 1 d . . .
H5 H 0.312596 0.319097 0.553349 0.027 Uiso 1 1 calc R . .
C6 C 0.3396(3) 0.43572(16) 0.46371(15) 0.0212(4) Uani 1 1 d . . .
C7 C 0.4101(3) 0.46675(17) 0.38363(17) 0.0235(4) Uani 1 1 d . . .
H7 H 0.393402 0.531128 0.359249 0.028 Uiso 1 1 calc R . .
C8 C 0.4767(3) 0.16687(17) 0.49328(14) 0.0199(4) Uani 1 1 d . . .
O8 O 0.2003(9) 0.1982(9) 0.3064(10) 0.150(5) Uani 0.5 1 d . . .
H8A H 0.107944 0.199676 0.304767 0.226 Uiso 0.5 1 d R . .
H8B H 0.231504 0.237036 0.263857 0.226 Uiso 0.5 1 d R . .
H8C H 0.228594 0.138106 0.295217 0.226 Uiso 0.5 1 d R . .
H6 H 0.3250(14) -0.006(8) 0.3824(13) 0.226 Uiso 1 1 d DR . .

loop_
_atom_site_aniso_label
_atom_site_aniso_U_11
_atom_site_aniso_U_22
_atom_site_aniso_U_33
_atom_site_aniso_U_23
_atom_site_aniso_U_13
_atom_site_aniso_U_12
Tb1 0.02015(9) 0.01358(8) 0.01354(8) 0.000 0.000 0.00524(4)
O1 0.0261(8) 0.0254(8) 0.0221(7) 0.0046(6) 0.0067(6) 0.0017(6)
O2 0.0336(11) 0.0341(10) 0.0325(11) 0.0190(7) 0.0077(9) 0.0055(7)
O3 0.0399(10) 0.0199(7) 0.0249(8) 0.0080(6) 0.0121(7) 0.0031(7)
O4 0.0448(11) 0.0244(8) 0.0419(11) 0.0086(8) 0.0181(9) 0.0198(8)
O5 0.0383(15) 0.0248(12) 0.0202(12) 0.000 0.000 0.0200(9)
O6 0.060(3) 0.068(3) 0.0281(17) 0.000 0.000 0.0051(17)
O7 0.047(2) 0.056(2) 0.079(3) 0.006(2) 0.000 0.000
C1 0.0252(10) 0.0222(9) 0.0238(10) 0.0071(8) 0.0038(8) -0.0013(8)
C2 0.0226(9) 0.0186(8) 0.0201(9) 0.0059(7) 0.0038(7) 0.0014(7)
C3 0.0228(9) 0.0184(8) 0.0209(9) 0.0044(7) 0.0068(7) 0.0043(7)
C4 0.0205(8) 0.0153(8) 0.0201(9) 0.0048(7) 0.0040(7) 0.0058(7)
C5 0.0249(10) 0.0208(9) 0.0207(9) 0.0046(7) 0.0051(7) 0.0090(8)
C6 0.0244(10) 0.0185(9) 0.0209(9) 0.0011(7) 0.0010(7) 0.0087(7)
C7 0.0284(11) 0.0183(9) 0.0239(10) 0.0054(8) 0.0022(8) 0.0058(8)
C8 0.0262(9) 0.0157(8) 0.0178(9) 0.0033(6) 0.0038(7) 0.0052(8)
O8 0.050(4) 0.177(11) 0.224(14) 0.070(10) -0.047(6) 0.007(6)

loop_
_atom_type_symbol
_atom_type_description
_atom_type_scat_dispersion_real
_atom_type_scat_dispersion_imag
_atom_type_scat_source
C C 0.0033 0.0016 'International Tables Vol C Tables 4.2.6.8 and 6.1.1.4'
H H 0.0000 0.0000 'International Tables Vol C Tables 4.2.6.8 and 6.1.1.4'
O O 0.0106 0.0060 'International Tables Vol C Tables 4.2.6.8 and 6.1.1.4'
Tb Tb -0.1723 4.1537 'International Tables Vol C Tables 4.2.6.8 and 6.1.1.4'

loop_
_geom_angle_atom_site_label_1
_geom_angle_atom_site_label_2
_geom_angle_atom_site_label_3
_geom_angle
_geom_angle_site_symmetry_1
_geom_angle_site_symmetry_3
O1 Tb1 O1 75.68(9) 7_566 8_656
O1 Tb1 O2 68.64(7) 7_566 8_656
O1 Tb1 O2 51.86(6) 8_656 8_656
O1 Tb1 O2 51.86(6) 7_566 7_566
O1 Tb1 O2 68.64(7) 8_656 7_566
O1 Tb1 O6 142.16(4) 8_656 .
O1 Tb1 O6 142.16(4) 7_566 .
O1 Tb1 C1 69.41(7) 8_656 7_566
O1 Tb1 C1 69.41(7) 7_566 8_656
O1 Tb1 C1 26.01(6) 7_566 7_566
O1 Tb1 C1 26.01(6) 8_656 8_656
O2 Tb1 O2 103.13(11) 8_656 7_566
O2 Tb1 O6 128.44(6) 7_566 .
O2 Tb1 O6 128.44(6) 8_656 .
O2 Tb1 C1 25.86(6) 7_566 7_566
O2 Tb1 C1 85.16(8) 7_566 8_656
O2 Tb1 C1 25.86(6) 8_656 8_656
O2 Tb1 C1 85.16(8) 8_656 7_566
O3 Tb1 O1 122.34(6) . 8_656
O3 Tb1 O1 122.34(6) 2 7_566
O3 Tb1 O1 79.78(6) 2 8_656
O3 Tb1 O1 79.78(6) . 7_566
O3 Tb1 O2 70.71(6) . 8_656
O3 Tb1 O2 127.71(6) 2 8_656
O3 Tb1 O2 70.71(6) 2 7_566
O3 Tb1 O2 127.71(6) . 7_566
O3 Tb1 O3 153.84(9) . 2
O3 Tb1 O4 91.21(7) . 5_656
O3 Tb1 O4 80.29(8) 2 5_656
O3 Tb1 O4 91.21(7) 2 6_556
O3 Tb1 O4 80.29(8) . 6_556
O3 Tb1 O6 76.92(5) 2 .
O3 Tb1 O6 76.92(5) . .
O3 Tb1 C1 104.30(6) . 7_566
O3 Tb1 C1 104.30(6) 2 8_656
O3 Tb1 C1 96.39(7) 2 7_566
O3 Tb1 C1 96.39(7) . 8_656
O4 Tb1 O1 76.04(7) 6_556 7_566
O4 Tb1 O1 76.04(7) 5_656 8_656
O4 Tb1 O1 139.14(8) 5_656 7_566
O4 Tb1 O1 139.14(8) 6_556 8_656
O4 Tb1 O2 137.31(7) 5_656 7_566
O4 Tb1 O2 137.31(7) 6_556 8_656
O4 Tb1 O2 70.76(8) 5_656 8_656
O4 Tb1 O2 70.76(8) 6_556 7_566
O4 Tb1 O4 141.94(11) 6_556 5_656
O4 Tb1 O6 70.97(6) 5_656 .
O4 Tb1 O6 70.97(6) 6_556 .
O4 Tb1 C1 145.30(7) 5_656 7_566
O4 Tb1 C1 72.19(8) 5_656 8_656
O4 Tb1 C1 72.19(8) 6_556 7_566
O4 Tb1 C1 145.30(7) 6_556 8_656
O6 Tb1 C1 142.34(5) . 8_656
O6 Tb1 C1 142.34(5) . 7_566
C1 Tb1 C1 75.32(10) 8_656 7_566
C1 O1 Tb1 96.05(13) . 7_665
C1 O2 Tb1 90.57(16) . 7_665
C8 O3 Tb1 136.70(16) . .
C8 O4 Tb1 174.34(18) . 5_656
C6 O5 C6 117.4(3) 2_565 .
Tb1 O6 H6 125.1(11) . .
Tb1 O6 H6 125.1(11) . 2
H6 O6 H6 110(2) . 2
H7A O7 H7A 107.8 . 4
O1 C1 Tb1 57.94(11) . 7_665
O1 C1 C2 118.8(2) . .
O2 C1 Tb1 63.56(14) . 7_665
O2 C1 O1 121.4(2) . .
O2 C1 C2 119.7(2) . .
C2 C1 Tb1 175.69(17) . 7_665
C3 C2 C1 120.5(2) . .
C7 C2 C1 118.78(19) . .
C7 C2 C3 120.7(2) . .
C2 C3 H3 120.3 . .
C4 C3 C2 119.46(19) . .
C4 C3 H3 120.3 . .
C3 C4 C8 120.38(18) . .
C5 C4 C3 119.96(19) . .
C5 C4 C8 119.63(18) . .
C4 C5 H5 120.2 . .
C6 C5 C4 119.7(2) . .
C6 C5 H5 120.2 . .
O5 C6 C5 116.8(2) . .
O5 C6 C7 122.1(2) . .
C7 C6 C5 121.0(2) . .
C2 C7 H7 120.4 . .
C6 C7 C2 119.2(2) . .
C6 C7 H7 120.4 . .
O3 C8 C4 116.60(19) . .
O4 C8 O3 124.6(2) . .
O4 C8 C4 118.74(19) . .
H8A O8 H8B 107.7 . .
H8A O8 H8C 108.8 . .
H8B O8 H8C 108.8 . .

loop_
_geom_bond_atom_site_label_1
_geom_bond_atom_site_label_2
_geom_bond_distance
_geom_bond_site_symmetry_2
Tb1 O1 2.4577(17) 8_656
Tb1 O1 2.4577(17) 7_566
Tb1 O2 2.582(2) 8_656
Tb1 O2 2.582(2) 7_566
Tb1 O3 2.3366(18) 2
Tb1 O3 2.3366(18) .
Tb1 O4 2.3384(18) 6_556
Tb1 O4 2.3384(18) 5_656
Tb1 O6 2.583(4) .
Tb1 C1 2.884(2) 8_656
Tb1 C1 2.884(2) 7_566
O1 C1 1.272(3) .
O2 C1 1.258(3) .
O3 C8 1.262(3) .
O4 C8 1.240(3) .
O5 C6 1.382(3) 2_565
O5 C6 1.382(3) .
O6 H6 0.849(10) .
O6 H6 0.849(10) 2
O7 H7A 0.8485 .
O7 H7A 0.8485 4
C1 C2 1.498(3) .
C2 C3 1.395(3) .
C2 C7 1.389(3) .
C3 H3 0.9300 .
C3 C4 1.395(3) .
C4 C5 1.393(3) .
C4 C8 1.506(3) .
C5 H5 0.9300 .
C5 C6 1.387(3) .
C6 C7 1.385(3) .
C7 H7 0.9300 .
O8 H8A 0.8502 .
O8 H8B 0.8478 .
O8 H8C 0.8479 .

loop_
_geom_torsion_atom_site_label_1
_geom_torsion_atom_site_label_2
_geom_torsion_atom_site_label_3
_geom_torsion_atom_site_label_4
_geom_torsion
_geom_torsion_site_symmetry_1
Tb1 O1 C1 O2 3.0(3) 7_665
Tb1 O1 C1 C2 -176.66(19) 7_665
Tb1 O2 C1 O1 -2.9(3) 7_665
Tb1 O2 C1 C2 176.8(2) 7_665
Tb1 O3 C8 O4 -45.3(4) .
Tb1 O3 C8 C4 133.6(2) .
O1 C1 C2 C3 -21.2(3) .
O1 C1 C2 C7 158.4(2) .
O2 C1 C2 C3 159.1(2) .
O2 C1 C2 C7 -21.3(4) .
O5 C6 C7 C2 175.8(2) .
C1 C2 C3 C4 -179.2(2) .
C1 C2 C7 C6 -179.6(2) .
C2 C3 C4 C5 -1.4(4) .
C2 C3 C4 C8 176.5(2) .
C3 C2 C7 C6 0.0(4) .
C3 C4 C5 C6 0.4(4) .
C3 C4 C8 O3 -171.9(2) .
C3 C4 C8 O4 7.0(4) .
C4 C5 C6 O5 -176.2(2) .
C4 C5 C6 C7 0.8(4) .
C5 C4 C8 O3 6.1(3) .
C5 C4 C8 O4 -175.0(2) .
C5 C6 C7 C2 -1.1(4) .
C6 O5 C6 C5 -143.3(2) 2_565
C6 O5 C6 C7 39.70(19) 2_565
C7 C2 C3 C4 1.2(4) .
C8 C4 C5 C6 -177.6(2) .
